data_4306326
loop_
_publ_author_name
'Cai-Feng Wang'
'Jing Lin Zuo'
'Jie-Wen Ying'
'Tong Ren'
'Xiao-Zeng You'

_publ_section_title
;
Novel Heterometallic Fe-Ru2-Fe Arrays via "Complex of Complexes"
Approach
;
_journal_name_full 'Inorganic Chemistry'
_journal_page_first 9716
_journal_page_last 9722
_journal_paper_doi 10.1021/ic8011684
_journal_volume 47
_journal_year 2008
_chemical_formula_moiety 'C68 H80 B2 Fe2 N26 Ru2, 4(C2 H3 N), H2 O'
_chemical_formula_sum 'C76 H94 B2 Fe2 N30 O Ru2'
_chemical_formula_weight 1779.27
_chemical_name_systematic
; 
 ? 
;
_space_group_IT_number 2
_symmetry_cell_setting triclinic
_symmetry_space_group_name_Hall '-P 1'
_symmetry_space_group_name_H-M 'P -1'
_atom_sites_solution_hydrogens geom
_atom_sites_solution_primary direct
_atom_sites_solution_secondary difmap
_audit_creation_method SHELXL-97
_cell_angle_alpha 79.267(2)
_cell_angle_beta 78.529(3)
_cell_angle_gamma 78.887(2)
_cell_formula_units_Z 2
_cell_length_a 12.9801(18)
_cell_length_b 18.403(3)
_cell_length_c 19.2234(14)
_cell_measurement_reflns_used 2491
_cell_measurement_temperature 291(2)
_cell_measurement_theta_max 21.17
_cell_measurement_theta_min 2.19
_cell_volume 4363.3(10)
_computing_cell_refinement SMART
_computing_data_collection 'SMART (Bruker, 2000)'
_computing_data_reduction 'SAINT (Bruker, 2000)'
_computing_molecular_graphics SHELXTL
_computing_publication_material SHELXTL
_computing_structure_refinement SHELXTL
_computing_structure_solution 'SHELXTL (Bruker, 2000)'
_diffrn_ambient_temperature 291(2)
_diffrn_measured_fraction_theta_full 0.979
_diffrn_measured_fraction_theta_max 0.979
_diffrn_measurement_device_type 'Bruker Smart Apex CCD'
_diffrn_measurement_method 'phi and omega scans'
_diffrn_radiation_monochromator graphite
_diffrn_radiation_source 'sealed tube'
_diffrn_radiation_type MoK\a
_diffrn_radiation_wavelength 0.71073
_diffrn_reflns_av_R_equivalents 0.0251
_diffrn_reflns_av_sigmaI/netI 0.0899
_diffrn_reflns_limit_h_max 15
_diffrn_reflns_limit_h_min -15
_diffrn_reflns_limit_k_max 22
_diffrn_reflns_limit_k_min -22
_diffrn_reflns_limit_l_max 23
_diffrn_reflns_limit_l_min -18
_diffrn_reflns_number 23816
_diffrn_reflns_theta_full 26.00
_diffrn_reflns_theta_max 26.00
_diffrn_reflns_theta_min 1.80
_exptl_absorpt_coefficient_mu 0.725
_exptl_absorpt_correction_T_max 0.89
_exptl_absorpt_correction_T_min 0.88
_exptl_absorpt_correction_type multi-scan
_exptl_absorpt_process_details 'SADABS; bruker, 2000'
_exptl_crystal_colour 'dark green'
_exptl_crystal_density_diffrn 1.354
_exptl_crystal_density_method 'not measured'
_exptl_crystal_description needle
_exptl_crystal_F_000 1836
_exptl_crystal_size_max 0.18
_exptl_crystal_size_mid 0.18
_exptl_crystal_size_min 0.16
_refine_diff_density_max 0.692
_refine_diff_density_min -1.471
_refine_diff_density_rms 0.082
_refine_ls_extinction_method none
_refine_ls_goodness_of_fit_ref 1.043
_refine_ls_hydrogen_treatment constr
_refine_ls_matrix_type fullcycle
_refine_ls_number_parameters 1043
_refine_ls_number_reflns 16805
_refine_ls_number_restraints 0
_refine_ls_restrained_S_all 1.043
_refine_ls_R_factor_all 0.0997
_refine_ls_R_factor_gt 0.0595
_refine_ls_shift/su_max 0.000
_refine_ls_shift/su_mean 0.000
_refine_ls_structure_factor_coef Fsqd
_refine_ls_weighting_details 'calc w=1/[\s^2^(Fo^2^)+(0.05P)^2^+1.99P] where P=(Fo^2^+2Fc^2^)/3'
_refine_ls_weighting_scheme calc
_refine_ls_wR_factor_gt 0.1166
_refine_ls_wR_factor_ref 0.1238
_reflns_number_gt 11057
_reflns_number_total 16805
_reflns_threshold_expression >2sigma(I)
_cod_data_source_file ic8011684_si_001_3.cif
_cod_data_source_block compd03
_cod_depositor_comments
;
The following automatic conversions were performed:
'_symmetry_cell_setting' value 'Triclinic' changed to 'triclinic'
according to '/home/saulius/struct/CIF-dictionaries/cif_core.dic'
dictionary named 'cif_core.dic' version 2.4.1 from 2010-06-29.

Automatic conversion script
Id: cif_fix_enum 1527 2010-12-29 10:47:43Z saulius 
;
_cod_original_sg_symbol_H-M 'P -1 '
_cod_database_code 4306326

loop_
_symmetry_equiv_pos_as_xyz
'x, y, z'
'-x, -y, -z'

loop_
_atom_site_label
_atom_site_type_symbol
_atom_site_fract_x
_atom_site_fract_y
_atom_site_fract_z
_atom_site_U_iso_or_equiv
_atom_site_adp_type
_atom_site_occupancy
_atom_site_symmetry_multiplicity
_atom_site_calc_flag
_atom_site_refinement_flags
_atom_site_disorder_assembly
_atom_site_disorder_group
B1 B -0.0785(5) 0.6791(3) 0.1855(3) 0.0475(13) Uani 1 1 d . . .
B2 B 0.4043(5) -0.2917(3) 0.4049(3) 0.0397(11) Uani 1 1 d . . .
C1 C 0.0059(4) 0.5652(3) 0.3335(3) 0.0447(11) Uani 1 1 d . . .
H1 H 0.0173 0.5185 0.3617 0.054 Uiso 1 1 calc R . .
C2 C 0.0334(4) 0.6289(2) 0.3512(2) 0.0435(11) Uani 1 1 d . . .
H2 H 0.0638 0.6326 0.3900 0.052 Uiso 1 1 calc R . .
C3 C 0.0033(4) 0.6859(3) 0.2952(2) 0.0441(11) Uani 1 1 d . . .
H3 H 0.0062 0.7369 0.2882 0.053 Uiso 1 1 calc R . .
C4 C -0.3118(4) 0.5888(3) 0.2332(3) 0.0506(12) Uani 1 1 d . . .
H4 H -0.3428 0.5457 0.2464 0.061 Uiso 1 1 calc R . .
C5 C -0.3662(4) 0.6625(3) 0.2208(2) 0.0427(11) Uani 1 1 d . . .
H5 H -0.4395 0.6774 0.2243 0.051 Uiso 1 1 calc R . .
C6 C -0.2951(4) 0.7054(3) 0.2039(3) 0.0552(13) Uani 1 1 d . . .
H6 H -0.3096 0.7574 0.1943 0.066 Uiso 1 1 calc R . .
C7 C 0.0359(4) 0.5249(3) 0.0881(3) 0.0499(12) Uani 1 1 d . . .
H7 H 0.0513 0.4739 0.0857 0.060 Uiso 1 1 calc R . .
C8 C 0.0651(3) 0.5822(2) 0.0309(2) 0.0392(10) Uani 1 1 d . . .
H8 H 0.1013 0.5777 -0.0154 0.047 Uiso 1 1 calc R . .
C9 C 0.0274(4) 0.6444(3) 0.0606(3) 0.0423(11) Uani 1 1 d . . .
H9 H 0.0326 0.6924 0.0359 0.051 Uiso 1 1 calc R . .
C10 C -0.1479(3) 0.4459(2) 0.1879(2) 0.0350(9) Uani 1 1 d . . .
C11 C -0.1638(4) 0.4642(3) 0.3278(2) 0.0439(11) Uani 1 1 d . . .
C12 C 0.0203(4) 0.4266(2) 0.2498(2) 0.0377(9) Uani 1 1 d . . .
C13 C 0.3126(3) 0.3624(2) 0.2487(2) 0.0389(10) Uani 1 1 d . . .
H13A H 0.3787 0.3738 0.2556 0.058 Uiso 1 1 calc R . .
H13B H 0.2545 0.3969 0.2694 0.058 Uiso 1 1 calc R . .
H13C H 0.3121 0.3667 0.1982 0.058 Uiso 1 1 calc R . .
C14 C 0.3801(3) 0.2419(2) 0.3134(2) 0.0332(9) Uani 1 1 d . . .
C15 C 0.4447(4) 0.1220(3) 0.3806(3) 0.0533(13) Uani 1 1 d . . .
H15A H 0.4877 0.1510 0.3958 0.080 Uiso 1 1 calc R . .
H15B H 0.4898 0.0858 0.3532 0.080 Uiso 1 1 calc R . .
H15C H 0.4039 0.0966 0.4220 0.080 Uiso 1 1 calc R . .
C16 C 0.4782(3) 0.2721(3) 0.3153(2) 0.0380(10) Uani 1 1 d . . .
C17 C 0.4778(4) 0.3191(2) 0.3634(2) 0.0364(9) Uani 1 1 d . . .
H17 H 0.4185 0.3278 0.3988 0.044 Uiso 1 1 calc R . .
C18 C 0.5670(4) 0.3542(3) 0.3593(2) 0.0401(10) Uani 1 1 d . . .
H18 H 0.5669 0.3866 0.3911 0.048 Uiso 1 1 calc R . .
C19 C 0.6548(3) 0.3390(3) 0.3065(2) 0.0376(9) Uani 1 1 d . . .
H19 H 0.7145 0.3612 0.3035 0.045 Uiso 1 1 calc R . .
C20 C 0.6555(4) 0.2924(2) 0.2589(2) 0.0433(11) Uani 1 1 d . . .
H20 H 0.7145 0.2839 0.2233 0.052 Uiso 1 1 calc R . .
C21 C 0.5668(4) 0.2571(2) 0.2638(2) 0.0404(10) Uani 1 1 d . . .
H21 H 0.5679 0.2239 0.2326 0.049 Uiso 1 1 calc R . .
C22 C 0.1503(4) 0.2914(3) 0.1239(3) 0.0447(11) Uani 1 1 d . . .
H22A H 0.1860 0.2829 0.0766 0.067 Uiso 1 1 calc R . .
H22B H 0.1480 0.3428 0.1285 0.067 Uiso 1 1 calc R . .
H22C H 0.0790 0.2809 0.1312 0.067 Uiso 1 1 calc R . .
C23 C 0.2913(3) 0.1932(2) 0.1532(2) 0.0274(8) Uani 1 1 d . . .
C24 C 0.4365(4) 0.0945(3) 0.1813(3) 0.0444(11) Uani 1 1 d . . .
H24A H 0.4614 0.1093 0.1311 0.067 Uiso 1 1 calc R . .
H24B H 0.4287 0.0426 0.1899 0.067 Uiso 1 1 calc R . .
H24C H 0.4869 0.1017 0.2088 0.067 Uiso 1 1 calc R . .
C25 C 0.3407(3) 0.1959(2) 0.0782(2) 0.0328(9) Uani 1 1 d . . .
C26 C 0.4066(4) 0.2477(3) 0.0436(3) 0.0495(12) Uani 1 1 d . . .
H26 H 0.4195 0.2830 0.0683 0.059 Uiso 1 1 calc R . .
C27 C 0.4530(4) 0.2468(3) -0.0280(2) 0.0500(12) Uani 1 1 d . . .
H27 H 0.4970 0.2814 -0.0512 0.060 Uiso 1 1 calc R . .
C28 C 0.4336(4) 0.1941(2) -0.0650(3) 0.0416(10) Uani 1 1 d . . .
H28 H 0.4646 0.1935 -0.1129 0.050 Uiso 1 1 calc R . .
C29 C 0.3677(4) 0.1423(3) -0.0304(3) 0.0521(13) Uani 1 1 d . . .
H29 H 0.3547 0.1070 -0.0552 0.062 Uiso 1 1 calc R . .
C30 C 0.3213(4) 0.1432(3) 0.0412(3) 0.0498(12) Uani 1 1 d . . .
H30 H 0.2773 0.1086 0.0643 0.060 Uiso 1 1 calc R . .
C31 C -0.0729(4) 0.2529(3) 0.2929(3) 0.0487(12) Uani 1 1 d . . .
H31A H -0.1273 0.2245 0.2921 0.073 Uiso 1 1 calc R . .
H31B H -0.0737 0.2942 0.2542 0.073 Uiso 1 1 calc R . .
H31C H -0.0862 0.2716 0.3378 0.073 Uiso 1 1 calc R . .
C32 C 0.0441(3) 0.1342(2) 0.2717(2) 0.0362(9) Uani 1 1 d . . .
C33 C 0.1563(4) 0.0190(2) 0.2492(2) 0.0437(11) Uani 1 1 d . . .
H33A H 0.0937 0.0115 0.2338 0.065 Uiso 1 1 calc R . .
H33B H 0.1726 -0.0195 0.2884 0.065 Uiso 1 1 calc R . .
H33C H 0.2151 0.0168 0.2101 0.065 Uiso 1 1 calc R . .
C34 C -0.0506(3) 0.1051(2) 0.2587(2) 0.0368(9) Uani 1 1 d . . .
C35 C -0.0873(4) 0.1270(3) 0.1933(3) 0.0453(11) Uani 1 1 d . . .
H35 H -0.0512 0.1571 0.1557 0.054 Uiso 1 1 calc R . .
C36 C -0.1784(4) 0.1031(3) 0.1851(3) 0.0533(13) Uani 1 1 d . . .
H36 H -0.2033 0.1180 0.1416 0.064 Uiso 1 1 calc R . .
C37 C -0.2326(5) 0.0584(3) 0.2387(3) 0.0569(13) Uani 1 1 d . . .
H37 H -0.2935 0.0431 0.2316 0.068 Uiso 1 1 calc R . .
C38 C -0.1956(4) 0.0350(3) 0.3057(3) 0.0506(12) Uani 1 1 d . . .
H38 H -0.2305 0.0031 0.3421 0.061 Uiso 1 1 calc R . .
C39 C -0.1068(4) 0.0607(2) 0.3155(2) 0.0404(10) Uani 1 1 d . . .
H39 H -0.0844 0.0485 0.3598 0.048 Uiso 1 1 calc R . .
C40 C 0.0828(4) 0.3157(2) 0.4237(2) 0.0396(10) Uani 1 1 d . . .
H40A H 0.0720 0.3038 0.4752 0.059 Uiso 1 1 calc R . .
H40B H 0.0176 0.3419 0.4087 0.059 Uiso 1 1 calc R . .
H40C H 0.1371 0.3467 0.4077 0.059 Uiso 1 1 calc R . .
C41 C 0.1212(3) 0.1794(2) 0.4365(2) 0.0364(9) Uani 1 1 d . . .
C42 C 0.1600(4) 0.0447(2) 0.4486(2) 0.0465(11) Uani 1 1 d . . .
H42A H 0.1205 0.0490 0.4958 0.070 Uiso 1 1 calc R . .
H42B H 0.2299 0.0170 0.4522 0.070 Uiso 1 1 calc R . .
H42C H 0.1238 0.0190 0.4241 0.070 Uiso 1 1 calc R . .
C43 C 0.0674(4) 0.1707(3) 0.5121(2) 0.0418(10) Uani 1 1 d . . .
C44 C -0.0415(4) 0.1767(3) 0.5259(2) 0.0412(10) Uani 1 1 d . . .
H44 H -0.0793 0.1888 0.4878 0.049 Uiso 1 1 calc R . .
C45 C -0.0967(3) 0.1649(2) 0.5967(2) 0.0345(9) Uani 1 1 d . . .
H45 H -0.1703 0.1677 0.6058 0.041 Uiso 1 1 calc R . .
C46 C -0.0390(3) 0.1489(2) 0.6531(2) 0.0325(9) Uani 1 1 d . . .
H46 H -0.0739 0.1413 0.7004 0.039 Uiso 1 1 calc R . .
C47 C 0.0690(4) 0.1444(2) 0.6383(2) 0.0356(9) Uani 1 1 d . . .
H47 H 0.1077 0.1336 0.6759 0.043 Uiso 1 1 calc R . .
C48 C 0.1212(4) 0.1557(3) 0.5689(3) 0.0506(12) Uani 1 1 d . . .
H48 H 0.1948 0.1531 0.5602 0.061 Uiso 1 1 calc R . .
C49 C 0.4033(4) -0.0475(3) 0.3352(2) 0.0448(11) Uani 1 1 d . . .
C50 C 0.5709(4) -0.0921(3) 0.4008(2) 0.0426(10) Uani 1 1 d . . .
C51 C 0.5583(4) -0.1347(3) 0.2532(3) 0.0508(12) Uani 1 1 d . . .
C52 C 0.3592(3) -0.1282(2) 0.4985(2) 0.0344(9) Uani 1 1 d . . .
H52 H 0.3710 -0.0806 0.5011 0.041 Uiso 1 1 calc R . .
C53 C 0.2996(3) -0.1733(3) 0.5513(2) 0.0418(10) Uani 1 1 d . . .
H53 H 0.2651 -0.1621 0.5962 0.050 Uiso 1 1 calc R . .
C54 C 0.3018(3) -0.2373(3) 0.5243(2) 0.0419(11) Uani 1 1 d . . .
H54 H 0.2665 -0.2769 0.5473 0.050 Uiso 1 1 calc R . .
C55 C 0.6760(4) -0.2643(3) 0.3747(3) 0.0463(11) Uani 1 1 d . . .
H55 H 0.7288 -0.2342 0.3630 0.056 Uiso 1 1 calc R . .
C56 C 0.6985(4) -0.3410(3) 0.3962(3) 0.0568(13) Uani 1 1 d . . .
H56 H 0.7642 -0.3711 0.3999 0.068 Uiso 1 1 calc R . .
C57 C 0.5986(4) -0.3614(3) 0.4106(3) 0.0450(11) Uani 1 1 d . . .
H57 H 0.5838 -0.4094 0.4289 0.054 Uiso 1 1 calc R . .
C58 C 0.3650(4) -0.1592(3) 0.2416(2) 0.0441(11) Uani 1 1 d . . .
H58 H 0.3741 -0.1142 0.2116 0.053 Uiso 1 1 calc R . .
C59 C 0.3065(4) -0.2096(3) 0.2310(3) 0.0520(12) Uani 1 1 d . . .
H59 H 0.2728 -0.2073 0.1921 0.062 Uiso 1 1 calc R . .
C60 C 0.3086(4) -0.2630(3) 0.2894(3) 0.0487(12) Uani 1 1 d . . .
H60 H 0.2710 -0.3030 0.2993 0.058 Uiso 1 1 calc R . .
C61 C -0.0717(4) 0.7697(2) 0.1666(3) 0.0511(12) Uani 1 1 d . . .
H61A H -0.1146 0.7928 0.2065 0.061 Uiso 1 1 calc R . .
H61B H 0.0015 0.7748 0.1659 0.061 Uiso 1 1 calc R . .
C62 C -0.1044(4) 0.8157(3) 0.0989(3) 0.0458(11) Uani 1 1 d . . .
H62 H -0.1367 0.7870 0.0732 0.055 Uiso 1 1 calc R . .
C63 C -0.1770(5) 0.8842(3) 0.1172(3) 0.0608(15) Uani 1 1 d . . .
H63B H -0.1772 0.9218 0.0752 0.091 Uiso 1 1 calc R . .
H63C H -0.1532 0.9024 0.1539 0.091 Uiso 1 1 calc R . .
H63A H -0.2477 0.8730 0.1343 0.091 Uiso 1 1 calc R . .
C64 C -0.0054(4) 0.8441(4) 0.0525(3) 0.0612(15) Uani 1 1 d . . .
H64A H -0.0268 0.8896 0.0216 0.092 Uiso 1 1 calc R . .
H64B H 0.0334 0.8069 0.0238 0.092 Uiso 1 1 calc R . .
H64C H 0.0393 0.8536 0.0829 0.092 Uiso 1 1 calc R . .
C65 C 0.3467(4) -0.3676(3) 0.4389(2) 0.0422(10) Uani 1 1 d . . .
H65A H 0.3635 -0.3855 0.4868 0.051 Uiso 1 1 calc R . .
H65B H 0.2701 -0.3519 0.4442 0.051 Uiso 1 1 calc R . .
C66 C 0.3758(4) -0.4340(3) 0.3972(2) 0.0409(10) Uani 1 1 d . . .
H66 H 0.4044 -0.4780 0.4292 0.049 Uiso 1 1 calc R . .
C67 C 0.4580(4) -0.4236(3) 0.3305(2) 0.0480(12) Uani 1 1 d . . .
H67A H 0.4781 -0.4695 0.3107 0.072 Uiso 1 1 calc R . .
H67B H 0.5195 -0.4100 0.3423 0.072 Uiso 1 1 calc R . .
H67C H 0.4287 -0.3845 0.2958 0.072 Uiso 1 1 calc R . .
C68 C 0.2816(4) -0.4530(3) 0.3716(3) 0.0519(12) Uani 1 1 d . . .
H68A H 0.2274 -0.4639 0.4122 0.078 Uiso 1 1 calc R . .
H68B H 0.3049 -0.4959 0.3474 0.078 Uiso 1 1 calc R . .
H68C H 0.2532 -0.4111 0.3392 0.078 Uiso 1 1 calc R . .
C69 C 0.6717(3) 0.3094(3) 0.0560(3) 0.0442(11) Uani 1 1 d . . .
C70 C 0.6157(4) 0.3815(3) 0.0724(2) 0.0427(11) Uani 1 1 d . . .
H70A H 0.6391 0.4202 0.0350 0.064 Uiso 1 1 calc R . .
H70B H 0.6303 0.3893 0.1173 0.064 Uiso 1 1 calc R . .
H70C H 0.5405 0.3831 0.0759 0.064 Uiso 1 1 calc R . .
C71 C 0.3015(3) 0.9481(3) 1.0324(2) 0.0416(11) Uani 1 1 d . . .
C72 C 0.3261(4) 0.9377(2) 0.9573(2) 0.0404(10) Uani 1 1 d . . .
H72A H 0.3833 0.9641 0.9330 0.061 Uiso 1 1 calc R . .
H72B H 0.2643 0.9569 0.9351 0.061 Uiso 1 1 calc R . .
H72C H 0.3470 0.8853 0.9542 0.061 Uiso 1 1 calc R . .
C73 C 0.6968(4) 0.5693(3) -0.0063(2) 0.0400(10) Uani 1 1 d . . .
C74 C 0.7292(4) 0.5875(2) 0.0562(2) 0.0394(10) Uani 1 1 d . . .
H74A H 0.7602 0.5423 0.0835 0.059 Uiso 1 1 calc R . .
H74B H 0.6681 0.6113 0.0856 0.059 Uiso 1 1 calc R . .
H74C H 0.7807 0.6208 0.0404 0.059 Uiso 1 1 calc R . .
C75 C 0.3980(4) 0.5824(3) 0.1443(3) 0.0507(12) Uani 1 1 d . . .
H75A H 0.4395 0.5334 0.1523 0.076 Uiso 1 1 calc R . .
H75B H 0.4174 0.6145 0.1719 0.076 Uiso 1 1 calc R . .
H75C H 0.4115 0.6027 0.0942 0.076 Uiso 1 1 calc R . .
C76 C 0.2869(4) 0.5773(3) 0.1660(2) 0.0420(10) Uani 1 1 d . . .
Fe1 Fe -0.09085(4) 0.50797(3) 0.23562(3) 0.03051(13) Uani 1 1 d . . .
Fe2 Fe 0.49057(5) -0.13980(4) 0.35211(4) 0.04444(16) Uani 1 1 d . . .
N1 N -0.0321(3) 0.5737(2) 0.2815(2) 0.0500(10) Uani 1 1 d . . .
N2 N -0.0306(3) 0.6460(2) 0.2551(2) 0.0432(9) Uani 1 1 d . . .
N3 N -0.2142(3) 0.59149(19) 0.22328(18) 0.0367(8) Uani 1 1 d . . .
N4 N -0.1967(3) 0.6652(2) 0.20175(18) 0.0399(8) Uani 1 1 d . . .
N5 N -0.0158(3) 0.5544(2) 0.1446(2) 0.0467(9) Uani 1 1 d . . .
N6 N -0.0183(3) 0.6302(2) 0.1292(2) 0.0423(9) Uani 1 1 d . . .
N7 N -0.1735(3) 0.40878(18) 0.15500(16) 0.0311(7) Uani 1 1 d . . .
N8 N -0.2020(3) 0.43604(19) 0.38050(18) 0.0360(8) Uani 1 1 d . . .
N9 N 0.0778(3) 0.36964(19) 0.26087(18) 0.0361(8) Uani 1 1 d . . .
N10 N 0.3017(3) 0.28767(19) 0.28274(16) 0.0327(7) Uani 1 1 d . . .
N11 N 0.3732(3) 0.17109(18) 0.33657(17) 0.0320(7) Uani 1 1 d . . .
N12 N 0.2076(2) 0.24259(18) 0.17723(17) 0.0296(7) Uani 1 1 d . . .
N13 N 0.3349(3) 0.13938(18) 0.20258(19) 0.0352(8) Uani 1 1 d . . .
N14 N 0.0307(3) 0.20507(18) 0.28480(16) 0.0325(7) Uani 1 1 d . . .
N15 N 0.1373(3) 0.09205(17) 0.27256(16) 0.0298(7) Uani 1 1 d . . .
N16 N 0.1159(3) 0.24668(18) 0.39272(17) 0.0317(7) Uani 1 1 d . . .
N17 N 0.1688(3) 0.11836(18) 0.40887(19) 0.0352(8) Uani 1 1 d . . .
N18 N 0.3478(3) 0.01119(19) 0.32723(18) 0.0370(8) Uani 1 1 d . . .
N19 N 0.6220(3) -0.0635(2) 0.42616(19) 0.0404(8) Uani 1 1 d . . .
N20 N 0.5819(3) -0.1175(2) 0.1959(2) 0.0546(11) Uani 1 1 d . . .
N21 N 0.3968(3) -0.16696(18) 0.44287(18) 0.0340(7) Uani 1 1 d . . .
N22 N 0.3621(3) -0.2337(2) 0.46029(17) 0.0346(7) Uani 1 1 d . . .
N23 N 0.5713(3) -0.2356(2) 0.3718(2) 0.0400(8) Uani 1 1 d . . .
N24 N 0.5268(3) -0.30151(19) 0.39432(16) 0.0346(8) Uani 1 1 d . . .
N25 N 0.4084(3) -0.18475(18) 0.30325(18) 0.0352(8) Uani 1 1 d . . .
N26 N 0.3725(3) -0.25030(18) 0.33123(17) 0.0330(7) Uani 1 1 d . . .
N27 N 0.7173(3) 0.2484(2) 0.04871(19) 0.0433(9) Uani 1 1 d . . .
N28 N 0.2796(3) 0.9575(2) 1.09256(18) 0.0411(8) Uani 1 1 d . . .
N29 N 0.6679(3) 0.5577(2) -0.05605(19) 0.0399(8) Uani 1 1 d . . .
N30 N 0.1940(3) 0.57574(18) 0.18269(19) 0.0366(8) Uani 1 1 d . . .
O1 O 0.9842(16) 0.503(2) 0.496(2) 0.042(3) Uani 0.50 1 d P . .
H1A H 0.9274 0.5171 0.4785 0.050 Uiso 0.50 1 d PR . .
H1B H 1.0150 0.5399 0.4942 0.050 Uiso 0.50 1 d PR . .
O2 O 0.0242(5) 0.0031(3) 0.0957(4) 0.062(2) Uani 0.50 1 d P . .
H2A H -0.0384 0.0088 0.1198 0.074 Uiso 0.50 1 d PR . .
H2B H 0.0641 0.0242 0.1129 0.074 Uiso 0.50 1 d PR . .
Ru1 Ru 0.16515(3) 0.248339(19) 0.284110(18) 0.03456(9) Uani 1 1 d . . .
Ru2 Ru 0.25578(3) 0.12810(2) 0.30659(2) 0.04033(10) Uani 1 1 d . . .

loop_
_atom_site_aniso_label
_atom_site_aniso_U_11
_atom_site_aniso_U_22
_atom_site_aniso_U_33
_atom_site_aniso_U_23
_atom_site_aniso_U_13
_atom_site_aniso_U_12
B1 0.050(3) 0.035(3) 0.053(3) -0.006(2) -0.011(3) 0.005(2)
B2 0.053(3) 0.038(3) 0.028(2) -0.004(2) -0.011(2) -0.005(2)
C1 0.046(3) 0.034(2) 0.059(3) -0.023(2) 0.001(2) -0.015(2)
C2 0.062(3) 0.032(2) 0.046(3) -0.0080(19) -0.018(2) -0.022(2)
C3 0.044(3) 0.056(3) 0.040(2) -0.016(2) -0.015(2) -0.011(2)
C4 0.046(3) 0.053(3) 0.054(3) -0.011(2) -0.013(2) -0.002(2)
C5 0.040(3) 0.046(3) 0.043(2) -0.018(2) -0.012(2) 0.006(2)
C6 0.046(3) 0.056(3) 0.062(3) -0.020(3) -0.012(2) 0.008(2)
C7 0.044(3) 0.047(3) 0.049(3) -0.006(2) -0.003(2) 0.009(2)
C8 0.035(2) 0.040(2) 0.043(2) -0.011(2) -0.0039(19) -0.0070(19)
C9 0.043(3) 0.038(2) 0.052(3) -0.022(2) 0.000(2) -0.014(2)
C10 0.031(2) 0.039(2) 0.039(2) -0.0017(18) -0.0133(18) -0.0101(18)
C11 0.050(3) 0.046(3) 0.034(2) -0.0063(19) -0.007(2) -0.004(2)
C12 0.041(2) 0.032(2) 0.034(2) -0.0013(17) -0.0044(18) 0.0034(18)
C13 0.035(2) 0.035(2) 0.040(2) 0.0024(19) -0.0092(18) 0.0040(18)
C14 0.035(2) 0.034(2) 0.030(2) -0.0069(17) -0.0052(17) -0.0048(17)
C15 0.051(3) 0.052(3) 0.046(3) 0.001(2) 0.000(2) 0.000(2)
C16 0.035(2) 0.045(2) 0.040(2) -0.0111(19) -0.0096(18) -0.0132(19)
C17 0.043(2) 0.029(2) 0.039(2) -0.0026(18) -0.0106(18) -0.0078(18)
C18 0.040(2) 0.056(3) 0.029(2) -0.016(2) -0.0111(18) -0.003(2)
C19 0.033(2) 0.046(2) 0.036(2) -0.0083(19) -0.0139(18) -0.0012(18)
C20 0.051(3) 0.035(2) 0.038(2) -0.0002(19) -0.001(2) -0.005(2)
C21 0.045(3) 0.036(2) 0.039(2) -0.0158(19) 0.0008(19) -0.0023(19)
C22 0.042(3) 0.038(2) 0.054(3) 0.007(2) -0.020(2) -0.007(2)
C23 0.0229(19) 0.028(2) 0.0284(19) -0.0052(15) -0.0003(15) -0.0019(15)
C24 0.042(3) 0.045(3) 0.049(3) -0.013(2) -0.010(2) -0.006(2)
C25 0.028(2) 0.035(2) 0.033(2) -0.0005(17) -0.0106(16) 0.0004(17)
C26 0.057(3) 0.053(3) 0.046(3) 0.001(2) -0.011(2) -0.032(2)
C27 0.058(3) 0.065(3) 0.039(3) -0.010(2) -0.021(2) -0.025(3)
C28 0.043(3) 0.038(2) 0.047(3) -0.002(2) -0.020(2) -0.0051(19)
C29 0.069(4) 0.055(3) 0.040(3) -0.007(2) -0.003(2) -0.036(3)
C30 0.055(3) 0.050(3) 0.051(3) -0.022(2) -0.003(2) -0.018(2)
C31 0.031(2) 0.045(3) 0.068(3) -0.010(2) -0.011(2) 0.0050(19)
C32 0.038(2) 0.034(2) 0.029(2) -0.0079(17) 0.0082(17) -0.0003(18)
C33 0.049(3) 0.041(3) 0.037(2) -0.0021(19) -0.001(2) -0.010(2)
C34 0.033(2) 0.036(2) 0.036(2) -0.0049(18) -0.0027(17) 0.0018(18)
C35 0.042(3) 0.045(3) 0.049(3) -0.005(2) -0.007(2) -0.008(2)
C36 0.064(3) 0.041(3) 0.060(3) -0.011(2) -0.020(3) -0.009(2)
C37 0.062(3) 0.044(3) 0.067(3) -0.009(3) -0.008(3) -0.016(2)
C38 0.037(3) 0.043(3) 0.070(3) -0.014(2) -0.002(2) -0.002(2)
C39 0.037(2) 0.042(2) 0.043(2) -0.010(2) -0.0050(19) -0.0057(19)
C40 0.035(2) 0.045(3) 0.039(2) -0.013(2) -0.0058(18) -0.0006(19)
C41 0.037(2) 0.045(2) 0.031(2) -0.0106(18) 0.0018(17) -0.0188(19)
C42 0.060(3) 0.038(2) 0.041(3) -0.005(2) -0.009(2) -0.007(2)
C43 0.040(3) 0.044(3) 0.038(2) -0.002(2) 0.0007(19) -0.011(2)
C44 0.044(3) 0.052(3) 0.033(2) -0.002(2) -0.0217(19) -0.009(2)
C45 0.024(2) 0.047(2) 0.037(2) -0.0102(19) -0.0057(17) -0.0139(18)
C46 0.047(3) 0.0247(19) 0.033(2) -0.0115(16) -0.0166(18) -0.0077(17)
C47 0.044(3) 0.033(2) 0.034(2) -0.0072(17) -0.0023(18) -0.0180(18)
C48 0.048(3) 0.062(3) 0.046(3) -0.013(2) -0.009(2) -0.015(2)
C49 0.042(3) 0.043(3) 0.043(3) 0.006(2) -0.002(2) -0.008(2)
C50 0.039(2) 0.038(2) 0.047(3) -0.010(2) 0.001(2) -0.0030(19)
C51 0.047(3) 0.040(3) 0.054(3) 0.005(2) 0.003(2) -0.004(2)
C52 0.034(2) 0.034(2) 0.030(2) 0.0004(17) -0.0084(17) 0.0058(17)
C53 0.030(2) 0.060(3) 0.033(2) -0.004(2) -0.0048(17) -0.004(2)
C54 0.030(2) 0.040(2) 0.042(2) 0.007(2) 0.0000(18) 0.0087(18)
C55 0.035(2) 0.052(3) 0.048(3) -0.004(2) -0.006(2) -0.001(2)
C56 0.044(3) 0.059(3) 0.072(4) -0.013(3) -0.023(3) -0.001(2)
C57 0.049(3) 0.037(2) 0.060(3) -0.008(2) -0.032(2) -0.008(2)
C58 0.047(3) 0.035(2) 0.043(3) -0.0061(19) -0.012(2) 0.015(2)
C59 0.057(3) 0.037(3) 0.055(3) 0.005(2) -0.016(2) 0.006(2)
C60 0.049(3) 0.055(3) 0.047(3) -0.002(2) -0.025(2) -0.007(2)
C61 0.049(3) 0.030(2) 0.072(3) -0.007(2) -0.014(2) 0.001(2)
C62 0.030(2) 0.050(3) 0.061(3) -0.018(2) -0.007(2) -0.008(2)
C63 0.086(4) 0.054(3) 0.049(3) -0.023(3) -0.024(3) 0.000(3)
C64 0.055(3) 0.092(4) 0.044(3) -0.012(3) -0.009(2) -0.028(3)
C65 0.045(3) 0.052(3) 0.035(2) -0.011(2) -0.0089(19) -0.015(2)
C66 0.050(3) 0.041(2) 0.039(2) -0.0024(19) -0.021(2) -0.015(2)
C67 0.061(3) 0.055(3) 0.036(2) -0.008(2) -0.025(2) -0.010(2)
C68 0.047(3) 0.066(3) 0.051(3) -0.017(3) -0.015(2) -0.018(2)
C69 0.030(2) 0.050(3) 0.060(3) -0.025(2) -0.011(2) -0.0040(19)
C70 0.043(3) 0.062(3) 0.032(2) -0.014(2) -0.0068(19) -0.024(2)
C71 0.039(2) 0.051(3) 0.047(3) -0.037(2) -0.0007(19) -0.015(2)
C72 0.058(3) 0.026(2) 0.040(2) -0.0108(18) -0.012(2) -0.0057(19)
C73 0.042(2) 0.046(3) 0.040(2) -0.020(2) 0.0011(19) -0.024(2)
C74 0.052(3) 0.039(2) 0.042(2) -0.0247(19) -0.023(2) -0.007(2)
C75 0.031(2) 0.076(4) 0.050(3) -0.019(3) -0.012(2) -0.007(2)
C76 0.047(3) 0.039(2) 0.043(2) -0.014(2) -0.014(2) -0.002(2)
Fe1 0.0283(3) 0.0266(3) 0.0323(3) -0.0018(2) -0.0046(2) 0.0032(2)
Fe2 0.0371(4) 0.0471(4) 0.0458(4) -0.0062(3) -0.0071(3) 0.0004(3)
N1 0.063(3) 0.041(2) 0.046(2) -0.0097(18) -0.0076(19) -0.0075(19)
N2 0.041(2) 0.040(2) 0.054(2) -0.0151(18) -0.0157(17) -0.0060(16)
N3 0.038(2) 0.0345(19) 0.0314(18) -0.0014(14) -0.0047(14) 0.0032(15)
N4 0.039(2) 0.040(2) 0.0306(18) 0.0022(15) -0.0115(15) 0.0168(16)
N5 0.048(2) 0.045(2) 0.044(2) -0.0028(17) 0.0002(17) -0.0113(18)
N6 0.0328(19) 0.037(2) 0.054(2) -0.0083(17) 0.0008(16) -0.0038(15)
N7 0.0317(17) 0.0339(18) 0.0257(16) -0.0024(13) -0.0024(13) -0.0054(14)
N8 0.0357(19) 0.0322(18) 0.0387(19) -0.0031(15) -0.0059(15) -0.0050(15)
N9 0.0347(19) 0.0383(19) 0.0321(18) -0.0043(15) 0.0014(14) -0.0064(15)
N10 0.0316(18) 0.0365(18) 0.0232(16) 0.0035(13) 0.0026(13) -0.0044(14)
N11 0.0314(18) 0.0303(17) 0.0329(17) -0.0086(14) -0.0001(13) -0.0038(14)
N12 0.0233(16) 0.0315(17) 0.0377(18) -0.0095(14) -0.0088(13) -0.0055(13)
N13 0.0324(18) 0.0316(18) 0.046(2) -0.0040(15) -0.0165(15) -0.0074(14)
N14 0.042(2) 0.0277(17) 0.0255(16) 0.0002(13) -0.0046(14) -0.0054(14)
N15 0.0318(17) 0.0296(17) 0.0262(16) 0.0038(13) -0.0076(13) -0.0059(13)
N16 0.0286(17) 0.0329(18) 0.0375(18) -0.0056(14) -0.0104(14) -0.0091(14)
N17 0.0349(19) 0.0308(18) 0.046(2) -0.0105(15) -0.0197(16) -0.0016(14)
N18 0.0328(19) 0.0383(19) 0.0337(18) 0.0066(15) -0.0017(14) -0.0063(15)
N19 0.036(2) 0.045(2) 0.041(2) -0.0049(16) -0.0075(15) -0.0068(16)
N20 0.054(3) 0.042(2) 0.057(3) 0.0144(19) 0.006(2) -0.0166(19)
N21 0.0333(18) 0.0305(18) 0.0376(18) -0.0053(14) -0.0138(15) 0.0046(14)
N22 0.0285(18) 0.045(2) 0.0269(16) 0.0019(14) -0.0040(13) -0.0059(15)
N23 0.041(2) 0.041(2) 0.045(2) -0.0074(16) -0.0178(17) -0.0127(16)
N24 0.048(2) 0.0328(18) 0.0200(15) -0.0053(13) 0.0010(14) -0.0039(15)
N25 0.0387(19) 0.0239(16) 0.0354(18) -0.0059(14) -0.0013(15) 0.0097(14)
N26 0.0341(18) 0.0333(18) 0.0330(17) -0.0006(14) -0.0096(14) -0.0086(14)
N27 0.045(2) 0.046(2) 0.041(2) -0.0093(17) -0.0124(17) -0.0057(17)
N28 0.045(2) 0.052(2) 0.0303(18) -0.0102(16) -0.0080(15) -0.0120(17)
N29 0.045(2) 0.041(2) 0.0366(19) -0.0102(16) -0.0262(16) 0.0103(16)
N30 0.0269(18) 0.0316(18) 0.047(2) 0.0055(15) -0.0134(15) 0.0003(14)
O1 0.024(12) 0.044(5) 0.049(7) 0.001(5) -0.006(9) 0.003(10)
O2 0.048(4) 0.034(3) 0.111(6) 0.016(4) -0.035(4) -0.032(3)
Ru1 0.03492(19) 0.03259(18) 0.03391(18) -0.00163(14) -0.00369(14) -0.00549(14)
Ru2 0.03654(19) 0.03546(19) 0.0528(2) -0.01047(16) -0.00942(16) -0.00967(15)

loop_
_atom_type_symbol
_atom_type_description
_atom_type_scat_dispersion_real
_atom_type_scat_dispersion_imag
_atom_type_scat_source
C C 0.0033 0.0016 'International Tables Vol C Tables 4.2.6.8 and 6.1.1.4'
H H 0.0000 0.0000 'International Tables Vol C Tables 4.2.6.8 and 6.1.1.4'
B B 0.0013 0.0007 'International Tables Vol C Tables 4.2.6.8 and 6.1.1.4'
N N 0.0061 0.0033 'International Tables Vol C Tables 4.2.6.8 and 6.1.1.4'
Fe Fe 0.3463 0.8444 'International Tables Vol C Tables 4.2.6.8 and 6.1.1.4'
Ru Ru -1.2594 0.8363 'International Tables Vol C Tables 4.2.6.8 and 6.1.1.4'
O O 0.0106 0.0060 'International Tables Vol C Tables 4.2.6.8 and 6.1.1.4'

loop_
_geom_angle_atom_site_label_1
_geom_angle_atom_site_label_2
_geom_angle_atom_site_label_3
_geom_angle
_geom_angle_site_symmetry_1
_geom_angle_site_symmetry_3
_geom_angle_publ_flag
N6 B1 N2 105.6(3) . . ?
N6 B1 N4 107.0(4) . . ?
N2 B1 N4 106.6(4) . . ?
N6 B1 C61 117.0(4) . . ?
N2 B1 C61 108.6(4) . . ?
N4 B1 C61 111.4(4) . . ?
N24 B2 N26 106.1(3) . . ?
N24 B2 N22 105.4(3) . . ?
N26 B2 N22 106.2(3) . . ?
N24 B2 C65 117.8(4) . . ?
N26 B2 C65 113.8(3) . . ?
N22 B2 C65 106.7(3) . . ?
N1 C1 C2 116.9(4) . . ?
N1 C1 H1 121.6 . . ?
C2 C1 H1 121.6 . . ?
C1 C2 C3 102.7(4) . . ?
C1 C2 H2 128.6 . . ?
C3 C2 H2 128.6 . . ?
N2 C3 C2 100.6(4) . . ?
N2 C3 H3 129.7 . . ?
C2 C3 H3 129.7 . . ?
N3 C4 C5 107.9(4) . . ?
N3 C4 H4 126.0 . . ?
C5 C4 H4 126.0 . . ?
C6 C5 C4 106.6(5) . . ?
C6 C5 H5 126.7 . . ?
C4 C5 H5 126.7 . . ?
C5 C6 N4 111.1(5) . . ?
C5 C6 H6 124.5 . . ?
N4 C6 H6 124.5 . . ?
N5 C7 C8 110.2(4) . . ?
N5 C7 H7 124.9 . . ?
C8 C7 H7 124.9 . . ?
C9 C8 C7 102.3(4) . . ?
C9 C8 H8 128.8 . . ?
C7 C8 H8 128.8 . . ?
N6 C9 C8 113.0(4) . . ?
N6 C9 H9 123.5 . . ?
C8 C9 H9 123.5 . . ?
N7 C10 Fe1 173.7(3) . . ?
N8 C11 Fe1 176.6(4) . . ?
N9 C12 Fe1 170.2(4) . . ?
N10 C13 H13A 109.5 . . ?
N10 C13 H13B 109.5 . . ?
H13A C13 H13B 109.5 . . ?
N10 C13 H13C 109.5 . . ?
H13A C13 H13C 109.5 . . ?
H13B C13 H13C 109.5 . . ?
N11 C14 N10 120.5(3) . . ?
N11 C14 C16 120.7(4) . . ?
N10 C14 C16 118.7(3) . . ?
N11 C15 H15A 109.5 . . ?
N11 C15 H15B 109.5 . . ?
H15A C15 H15B 109.5 . . ?
N11 C15 H15C 109.5 . . ?
H15A C15 H15C 109.5 . . ?
H15B C15 H15C 109.5 . . ?
C17 C16 C21 120.4(4) . . ?
C17 C16 C14 120.8(4) . . ?
C21 C16 C14 118.6(4) . . ?
C16 C17 C18 120.3(4) . . ?
C16 C17 H17 119.8 . . ?
C18 C17 H17 119.8 . . ?
C19 C18 C17 118.3(4) . . ?
C19 C18 H18 120.8 . . ?
C17 C18 H18 120.8 . . ?
C20 C19 C18 121.4(4) . . ?
C20 C19 H19 119.3 . . ?
C18 C19 H19 119.3 . . ?
C19 C20 C21 119.9(4) . . ?
C19 C20 H20 120.0 . . ?
C21 C20 H20 120.0 . . ?
C16 C21 C20 119.6(4) . . ?
C16 C21 H21 120.2 . . ?
C20 C21 H21 120.2 . . ?
N12 C22 H22A 109.5 . . ?
N12 C22 H22B 109.5 . . ?
H22A C22 H22B 109.5 . . ?
N12 C22 H22C 109.5 . . ?
H22A C22 H22C 109.5 . . ?
H22B C22 H22C 109.5 . . ?
N12 C23 N13 117.7(3) . . ?
N12 C23 C25 123.9(3) . . ?
N13 C23 C25 118.4(3) . . ?
N13 C24 H24A 109.5 . . ?
N13 C24 H24B 109.5 . . ?
H24A C24 H24B 109.5 . . ?
N13 C24 H24C 109.5 . . ?
H24A C24 H24C 109.5 . . ?
H24B C24 H24C 109.5 . . ?
C30 C25 C26 120.0(4) . . ?
C30 C25 C23 117.3(4) . . ?
C26 C25 C23 122.7(4) . . ?
C27 C26 C25 120.0(4) . . ?
C27 C26 H26 120.0 . . ?
C25 C26 H26 120.0 . . ?
C28 C27 C26 120.0(5) . . ?
C28 C27 H27 120.0 . . ?
C26 C27 H27 120.0 . . ?
C27 C28 C29 120.0(5) . . ?
C27 C28 H28 120.0 . . ?
C29 C28 H28 120.0 . . ?
C30 C29 C28 120.0(4) . . ?
C30 C29 H29 120.0 . . ?
C28 C29 H29 120.0 . . ?
C29 C30 C25 120.0(4) . . ?
C29 C30 H30 120.0 . . ?
C25 C30 H30 120.0 . . ?
N14 C31 H31A 109.5 . . ?
N14 C31 H31B 109.5 . . ?
H31A C31 H31B 109.5 . . ?
N14 C31 H31C 109.5 . . ?
H31A C31 H31C 109.5 . . ?
H31B C31 H31C 109.5 . . ?
N15 C32 N14 119.2(3) . . ?
N15 C32 C34 122.1(3) . . ?
N14 C32 C34 118.7(3) . . ?
N15 C33 H33A 109.5 . . ?
N15 C33 H33B 109.5 . . ?
H33A C33 H33B 109.5 . . ?
N15 C33 H33C 109.5 . . ?
H33A C33 H33C 109.5 . . ?
H33B C33 H33C 109.5 . . ?
C35 C34 C39 120.1(4) . . ?
C35 C34 C32 120.7(4) . . ?
C39 C34 C32 119.0(4) . . ?
C36 C35 C34 119.0(5) . . ?
C36 C35 H35 120.5 . . ?
C34 C35 H35 120.5 . . ?
C37 C36 C35 122.0(5) . . ?
C37 C36 H36 119.0 . . ?
C35 C36 H36 119.0 . . ?
C36 C37 C38 119.7(5) . . ?
C36 C37 H37 120.1 . . ?
C38 C37 H37 120.1 . . ?
C39 C38 C37 118.9(5) . . ?
C39 C38 H38 120.6 . . ?
C37 C38 H38 120.6 . . ?
C38 C39 C34 120.2(5) . . ?
C38 C39 H39 119.9 . . ?
C34 C39 H39 119.9 . . ?
N16 C40 H40A 109.5 . . ?
N16 C40 H40B 109.5 . . ?
H40A C40 H40B 109.5 . . ?
N16 C40 H40C 109.5 . . ?
H40A C40 H40C 109.5 . . ?
H40B C40 H40C 109.5 . . ?
N17 C41 N16 118.8(3) . . ?
N17 C41 C43 118.3(4) . . ?
N16 C41 C43 122.6(4) . . ?
N17 C42 H42A 109.5 . . ?
N17 C42 H42B 109.5 . . ?
H42A C42 H42B 109.5 . . ?
N17 C42 H42C 109.5 . . ?
H42A C42 H42C 109.5 . . ?
H42B C42 H42C 109.5 . . ?
C48 C43 C44 118.7(4) . . ?
C48 C43 C41 123.1(4) . . ?
C44 C43 C41 118.3(4) . . ?
C43 C44 C45 120.9(4) . . ?
C43 C44 H44 119.6 . . ?
C45 C44 H44 119.6 . . ?
C46 C45 C44 118.8(4) . . ?
C46 C45 H45 120.6 . . ?
C44 C45 H45 120.6 . . ?
C47 C46 C45 119.5(4) . . ?
C47 C46 H46 120.3 . . ?
C45 C46 H46 120.3 . . ?
C46 C47 C48 120.8(4) . . ?
C46 C47 H47 119.6 . . ?
C48 C47 H47 119.6 . . ?
C47 C48 C43 121.4(5) . . ?
C47 C48 H48 119.3 . . ?
C43 C48 H48 119.3 . . ?
N18 C49 Fe2 177.5(4) . . ?
N19 C50 Fe2 176.4(4) . . ?
N20 C51 Fe2 164.4(4) . . ?
N21 C52 C53 106.9(4) . . ?
N21 C52 H52 126.5 . . ?
C53 C52 H52 126.5 . . ?
C54 C53 C52 106.6(4) . . ?
C54 C53 H53 126.7 . . ?
C52 C53 H53 126.7 . . ?
N22 C54 C53 108.8(4) . . ?
N22 C54 H54 125.6 . . ?
C53 C54 H54 125.6 . . ?
N23 C55 C56 115.9(4) . . ?
N23 C55 H55 122.1 . . ?
C56 C55 H55 122.1 . . ?
C57 C56 C55 102.2(5) . . ?
C57 C56 H56 128.9 . . ?
C55 C56 H56 128.9 . . ?
N24 C57 C56 109.4(4) . . ?
N24 C57 H57 125.3 . . ?
C56 C57 H57 125.3 . . ?
C59 C58 N25 110.2(4) . . ?
C59 C58 H58 124.9 . . ?
N25 C58 H58 124.9 . . ?
C60 C59 C58 104.8(5) . . ?
C60 C59 H59 127.6 . . ?
C58 C59 H59 127.6 . . ?
N26 C60 C59 110.4(4) . . ?
N26 C60 H60 124.8 . . ?
C59 C60 H60 124.8 . . ?
C62 C61 B1 120.7(4) . . ?
C62 C61 H61A 107.1 . . ?
B1 C61 H61A 107.1 . . ?
C62 C61 H61B 107.1 . . ?
B1 C61 H61B 107.1 . . ?
H61A C61 H61B 106.8 . . ?
C63 C62 C61 108.8(4) . . ?
C63 C62 C64 104.5(5) . . ?
C61 C62 C64 107.7(4) . . ?
C63 C62 H62 111.8 . . ?
C61 C62 H62 111.8 . . ?
C64 C62 H62 111.8 . . ?
C62 C63 H63B 109.5 . . ?
C62 C63 H63C 109.5 . . ?
H63B C63 H63C 109.5 . . ?
C62 C63 H63A 109.5 . . ?
H63B C63 H63A 109.5 . . ?
H63C C63 H63A 109.5 . . ?
C62 C64 H64A 109.5 . . ?
C62 C64 H64B 109.5 . . ?
H64A C64 H64B 109.5 . . ?
C62 C64 H64C 109.5 . . ?
H64A C64 H64C 109.5 . . ?
H64B C64 H64C 109.5 . . ?
C66 C65 B2 117.9(4) . . ?
C66 C65 H65A 107.8 . . ?
B2 C65 H65A 107.8 . . ?
C66 C65 H65B 107.8 . . ?
B2 C65 H65B 107.8 . . ?
H65A C65 H65B 107.2 . . ?
C67 C66 C68 104.8(4) . . ?
C67 C66 C65 114.6(4) . . ?
C68 C66 C65 113.8(4) . . ?
C67 C66 H66 107.8 . . ?
C68 C66 H66 107.8 . . ?
C65 C66 H66 107.8 . . ?
C66 C67 H67A 109.5 . . ?
C66 C67 H67B 109.5 . . ?
H67A C67 H67B 109.5 . . ?
C66 C67 H67C 109.5 . . ?
H67A C67 H67C 109.5 . . ?
H67B C67 H67C 109.5 . . ?
C66 C68 H68A 109.5 . . ?
C66 C68 H68B 109.5 . . ?
H68A C68 H68B 109.5 . . ?
C66 C68 H68C 109.5 . . ?
H68A C68 H68C 109.5 . . ?
H68B C68 H68C 109.5 . . ?
N27 C69 C70 174.3(5) . . ?
C69 C70 H70A 109.5 . . ?
C69 C70 H70B 109.5 . . ?
H70A C70 H70B 109.5 . . ?
C69 C70 H70C 109.5 . . ?
H70A C70 H70C 109.5 . . ?
H70B C70 H70C 109.5 . . ?
N28 C71 C72 178.5(5) . . ?
C71 C72 H72A 109.5 . . ?
C71 C72 H72B 109.5 . . ?
H72A C72 H72B 109.5 . . ?
C71 C72 H72C 109.5 . . ?
H72A C72 H72C 109.5 . . ?
H72B C72 H72C 109.5 . . ?
N29 C73 C74 177.0(5) . . ?
C73 C74 H74A 109.5 . . ?
C73 C74 H74B 109.5 . . ?
H74A C74 H74B 109.5 . . ?
C73 C74 H74C 109.5 . . ?
H74A C74 H74C 109.5 . . ?
H74B C74 H74C 109.5 . . ?
C76 C75 H75A 109.5 . . ?
C76 C75 H75B 109.5 . . ?
H75A C75 H75B 109.5 . . ?
C76 C75 H75C 109.5 . . ?
H75A C75 H75C 109.5 . . ?
H75B C75 H75C 109.5 . . ?
N30 C76 C75 177.6(5) . . ?
C12 Fe1 C10 87.09(19) . . ?
C12 Fe1 C11 85.41(19) . . ?
C10 Fe1 C11 90.09(18) . . ?
C12 Fe1 N5 94.83(13) . . ?
C10 Fe1 N5 91.89(12) . . ?
C11 Fe1 N5 178.02(14) . . ?
C12 Fe1 N1 93.82(14) . . ?
C10 Fe1 N1 178.15(12) . . ?
C11 Fe1 N1 91.58(14) . . ?
N5 Fe1 N1 86.44(17) . . ?
C12 Fe1 N3 177.25(13) . . ?
C10 Fe1 N3 91.53(13) . . ?
C11 Fe1 N3 92.21(14) . . ?
N5 Fe1 N3 87.60(15) . . ?
N1 Fe1 N3 87.63(16) . . ?
C49 Fe2 N23 176.53(14) . . ?
C49 Fe2 C51 93.0(2) . . ?
N23 Fe2 C51 89.10(14) . . ?
C49 Fe2 N25 90.45(15) . . ?
N23 Fe2 N25 87.55(14) . . ?
C51 Fe2 N25 72.35(16) . . ?
C49 Fe2 C50 88.1(2) . . ?
N23 Fe2 C50 93.92(14) . . ?
C51 Fe2 C50 107.7(2) . . ?
N25 Fe2 C50 178.52(14) . . ?
C49 Fe2 N21 90.91(14) . . ?
N23 Fe2 N21 86.24(15) . . ?
C51 Fe2 N21 161.26(16) . . ?
N25 Fe2 N21 89.31(14) . . ?
C50 Fe2 N21 90.74(13) . . ?
C1 N1 N2 103.4(3) . . ?
C1 N1 Fe1 134.0(3) . . ?
N2 N1 Fe1 122.6(3) . . ?
N1 N2 C3 116.2(3) . . ?
N1 N2 B1 118.4(3) . . ?
C3 N2 B1 125.1(3) . . ?
C4 N3 N4 110.2(3) . . ?
C4 N3 Fe1 129.5(2) . . ?
N4 N3 Fe1 120.2(3) . . ?
C6 N4 N3 104.1(3) . . ?
C6 N4 B1 138.5(3) . . ?
N3 N4 B1 117.4(3) . . ?
C7 N5 N6 108.1(3) . . ?
C7 N5 Fe1 130.4(3) . . ?
N6 N5 Fe1 121.3(3) . . ?
C9 N6 N5 106.2(3) . . ?
C9 N6 B1 134.4(3) . . ?
N5 N6 B1 119.0(3) . . ?
C12 N9 Ru1 170.1(3) . . ?
C14 N10 C13 121.8(2) . . ?
C14 N10 Ru1 118.8(2) . . ?
C13 N10 Ru1 119.4(2) . . ?
C14 N11 C15 123.3(3) . . ?
C14 N11 Ru2 117.6(2) . . ?
C15 N11 Ru2 119.1(2) . . ?
C23 N12 C22 117.1(3) . . ?
C23 N12 Ru1 120.6(2) . . ?
C22 N12 Ru1 122.2(2) . . ?
C23 N13 C24 119.5(3) . . ?
C23 N13 Ru2 118.3(2) . . ?
C24 N13 Ru2 122.1(2) . . ?
C32 N14 C31 122.8(3) . . ?
C32 N14 Ru1 117.3(2) . . ?
C31 N14 Ru1 119.7(2) . . ?
C32 N15 C33 119.4(3) . . ?
C32 N15 Ru2 120.4(2) . . ?
C33 N15 Ru2 120.2(2) . . ?
C41 N16 C40 119.7(2) . . ?
C41 N16 Ru1 118.6(2) . . ?
C40 N16 Ru1 121.47(19) . . ?
C41 N17 C42 121.3(3) . . ?
C41 N17 Ru2 119.7(2) . . ?
C42 N17 Ru2 118.92(19) . . ?
C49 N18 Ru2 174.5(2) . . ?
N22 N21 C52 108.3(3) . . ?
N22 N21 Fe2 122.2(3) . . ?
C52 N21 Fe2 129.5(2) . . ?
C54 N22 N21 109.3(3) . . ?
C54 N22 B2 133.5(3) . . ?
N21 N22 B2 117.1(3) . . ?
C55 N23 N24 99.6(3) . . ?
C55 N23 Fe2 136.5(2) . . ?
N24 N23 Fe2 123.8(3) . . ?
C57 N24 N23 112.8(3) . . ?
C57 N24 B2 130.7(3) . . ?
N23 N24 B2 116.0(3) . . ?
N26 N25 C58 105.2(3) . . ?
N26 N25 Fe2 122.7(3) . . ?
C58 N25 Fe2 131.8(2) . . ?
C60 N26 N25 109.0(3) . . ?
C60 N26 B2 133.4(3) . . ?
N25 N26 B2 117.4(3) . . ?
H1A O1 H1B 109.5 . . ?
H2A O2 H2B 109.6 . . ?
N10 Ru1 N12 90.11(12) . . ?
N10 Ru1 N14 177.95(13) . . ?
N12 Ru1 N14 89.12(12) . . ?
N10 Ru1 N16 93.96(12) . . ?
N12 Ru1 N16 175.24(12) . . ?
N14 Ru1 N16 86.73(12) . . ?
N10 Ru1 Ru2 88.83(10) . . ?
N12 Ru1 Ru2 88.28(9) . . ?
N14 Ru1 Ru2 89.25(9) . . ?
N16 Ru1 Ru2 89.34(9) . . ?
N10 Ru1 N9 89.99(13) . . ?
N12 Ru1 N9 91.39(12) . . ?
N14 Ru1 N9 91.92(13) . . ?
N16 Ru1 N9 91.06(12) . . ?
Ru2 Ru1 N9 178.78(9) . . ?
N15 Ru2 N13 88.64(12) . . ?
N15 Ru2 N17 88.77(12) . . ?
N13 Ru2 N17 176.91(13) . . ?
N15 Ru2 N11 176.24(13) . . ?
N13 Ru2 N11 89.55(12) . . ?
N17 Ru2 N11 92.94(12) . . ?
N15 Ru2 N18 93.06(13) . . ?
N13 Ru2 N18 89.62(13) . . ?
N17 Ru2 N18 92.21(12) . . ?
N11 Ru2 N18 90.23(13) . . ?
N15 Ru2 Ru1 87.73(9) . . ?
N13 Ru2 Ru1 89.45(10) . . ?
N17 Ru2 Ru1 88.76(9) . . ?
N11 Ru2 Ru1 88.96(9) . . ?
N18 Ru2 Ru1 178.77(9) . . ?

loop_
_geom_bond_atom_site_label_1
_geom_bond_atom_site_label_2
_geom_bond_distance
_geom_bond_site_symmetry_2
_geom_bond_publ_flag
B1 N6 1.533(6) . ?
B1 N2 1.559(6) . ?
B1 N4 1.565(6) . ?
B1 C61 1.654(7) . ?
B2 N24 1.542(6) . ?
B2 N26 1.571(5) . ?
B2 N22 1.593(5) . ?
B2 C65 1.675(7) . ?
C1 N1 1.173(5) . ?
C1 C2 1.405(5) . ?
C1 H1 0.9300 . ?
C2 C3 1.415(7) . ?
C2 H2 0.9300 . ?
C3 N2 1.340(4) . ?
C3 H3 0.9300 . ?
C4 N3 1.252(5) . ?
C4 C5 1.404(7) . ?
C4 H4 0.9300 . ?
C5 C6 1.284(7) . ?
C5 H5 0.9300 . ?
C6 N4 1.344(5) . ?
C6 H6 0.9300 . ?
C7 N5 1.309(5) . ?
C7 C8 1.422(7) . ?
C7 H7 0.9300 . ?
C8 C9 1.337(6) . ?
C8 H8 0.9300 . ?
C9 N6 1.334(5) . ?
C9 H9 0.9300 . ?
C10 N7 1.145(4) . ?
C10 Fe1 1.918(4) . ?
C11 N8 1.116(5) . ?
C11 Fe1 1.944(5) . ?
C12 N9 1.174(4) . ?
C12 Fe1 1.890(4) . ?
C13 N10 1.429(4) . ?
C13 H13A 0.9600 . ?
C13 H13B 0.9600 . ?
C13 H13C 0.9600 . ?
C14 N11 1.311(4) . ?
C14 N10 1.347(4) . ?
C14 C16 1.493(6) . ?
C15 N11 1.448(5) . ?
C15 H15A 0.9600 . ?
C15 H15B 0.9600 . ?
C15 H15C 0.9600 . ?
C16 C17 1.379(6) . ?
C16 C21 1.380(6) . ?
C17 C18 1.413(6) . ?
C17 H17 0.9300 . ?
C18 C19 1.390(6) . ?
C18 H18 0.9300 . ?
C19 C20 1.363(6) . ?
C19 H19 0.9300 . ?
C20 C21 1.406(6) . ?
C20 H20 0.9300 . ?
C21 H21 0.9300 . ?
C22 N12 1.455(4) . ?
C22 H22A 0.9600 . ?
C22 H22B 0.9600 . ?
C22 H22C 0.9600 . ?
C23 N12 1.340(4) . ?
C23 N13 1.360(4) . ?
C23 C25 1.453(5) . ?
C24 N13 1.442(5) . ?
C24 H24A 0.9600 . ?
C24 H24B 0.9600 . ?
C24 H24C 0.9600 . ?
C25 C30 1.390(6) . ?
C25 C26 1.390(6) . ?
C26 C27 1.390(7) . ?
C26 H26 0.9300 . ?
C27 C28 1.390(6) . ?
C27 H27 0.9300 . ?
C28 C29 1.390(6) . ?
C28 H28 0.9300 . ?
C29 C30 1.390(7) . ?
C29 H29 0.9300 . ?
C30 H30 0.9300 . ?
C31 N14 1.456(4) . ?
C31 H31A 0.9600 . ?
C31 H31B 0.9600 . ?
C31 H31C 0.9600 . ?
C32 N15 1.307(4) . ?
C32 N14 1.347(4) . ?
C32 C34 1.511(6) . ?
C33 N15 1.457(4) . ?
C33 H33A 0.9600 . ?
C33 H33B 0.9600 . ?
C33 H33C 0.9600 . ?
C34 C35 1.395(6) . ?
C34 C39 1.405(6) . ?
C35 C36 1.384(7) . ?
C35 H35 0.9300 . ?
C36 C37 1.361(7) . ?
C36 H36 0.9300 . ?
C37 C38 1.427(8) . ?
C37 H37 0.9300 . ?
C38 C39 1.384(6) . ?
C38 H38 0.9300 . ?
C39 H39 0.9300 . ?
C40 N16 1.456(4) . ?
C40 H40A 0.9600 . ?
C40 H40B 0.9600 . ?
C40 H40C 0.9600 . ?
C41 N17 1.323(4) . ?
C41 N16 1.359(4) . ?
C41 C43 1.476(6) . ?
C42 N17 1.440(4) . ?
C42 H42A 0.9600 . ?
C42 H42B 0.9600 . ?
C42 H42C 0.9600 . ?
C43 C48 1.369(7) . ?
C43 C44 1.372(6) . ?
C44 C45 1.406(6) . ?
C44 H44 0.9300 . ?
C45 C46 1.392(5) . ?
C45 H45 0.9300 . ?
C46 C47 1.364(6) . ?
C46 H46 0.9300 . ?
C47 C48 1.368(6) . ?
C47 H47 0.9300 . ?
C48 H48 0.9300 . ?
C49 N18 1.181(5) . ?
C49 Fe2 1.863(5) . ?
C50 N19 1.147(5) . ?
C50 Fe2 1.944(5) . ?
C51 N20 1.087(5) . ?
C51 Fe2 1.922(5) . ?
C52 N21 1.354(4) . ?
C52 C53 1.393(6) . ?
C52 H52 0.9300 . ?
C53 C54 1.366(6) . ?
C53 H53 0.9300 . ?
C54 N22 1.318(4) . ?
C54 H54 0.9300 . ?
C55 N23 1.369(5) . ?
C55 C56 1.386(7) . ?
C55 H55 0.9300 . ?
C56 C57 1.380(7) . ?
C56 H56 0.9300 . ?
C57 N24 1.331(5) . ?
C57 H57 0.9300 . ?
C58 C59 1.372(7) . ?
C58 N25 1.377(4) . ?
C58 H58 0.9300 . ?
C59 C60 1.348(7) . ?
C59 H59 0.9300 . ?
C60 N26 1.341(4) . ?
C60 H60 0.9300 . ?
C61 C62 1.504(7) . ?
C61 H61A 0.9700 . ?
C61 H61B 0.9700 . ?
C62 C63 1.475(7) . ?
C62 C64 1.534(7) . ?
C62 H62 0.9800 . ?
C63 H63B 0.9600 . ?
C63 H63C 0.9600 . ?
C63 H63A 0.9600 . ?
C64 H64A 0.9600 . ?
C64 H64B 0.9600 . ?
C64 H64C 0.9600 . ?
C65 C66 1.531(6) . ?
C65 H65A 0.9700 . ?
C65 H65B 0.9700 . ?
C66 C67 1.503(7) . ?
C66 C68 1.526(6) . ?
C66 H66 0.9800 . ?
C67 H67A 0.9600 . ?
C67 H67B 0.9600 . ?
C67 H67C 0.9600 . ?
C68 H68A 0.9600 . ?
C68 H68B 0.9600 . ?
C68 H68C 0.9600 . ?
C69 N27 1.183(5) . ?
C69 C70 1.443(6) . ?
C70 H70A 0.9600 . ?
C70 H70B 0.9600 . ?
C70 H70C 0.9600 . ?
C71 N28 1.171(4) . ?
C71 C72 1.456(6) . ?
C72 H72A 0.9600 . ?
C72 H72B 0.9600 . ?
C72 H72C 0.9600 . ?
C73 N29 1.163(4) . ?
C73 C74 1.461(5) . ?
C74 H74A 0.9600 . ?
C74 H74B 0.9600 . ?
C74 H74C 0.9600 . ?
C75 C76 1.436(6) . ?
C75 H75A 0.9600 . ?
C75 H75B 0.9600 . ?
C75 H75C 0.9600 . ?
C76 N30 1.189(5) . ?
Fe1 N5 1.956(4) . ?
Fe1 N1 1.961(4) . ?
Fe1 N3 2.013(3) . ?
Fe2 N23 1.882(4) . ?
Fe2 N25 1.932(4) . ?
Fe2 N21 1.960(4) . ?
N1 N2 1.335(5) . ?
N3 N4 1.391(5) . ?
N5 N6 1.367(5) . ?
N9 Ru1 2.307(4) . ?
N10 Ru1 2.033(3) . ?
N11 Ru2 2.066(3) . ?
N12 Ru1 2.036(3) . ?
N13 Ru2 2.051(4) . ?
N14 Ru1 2.050(3) . ?
N15 Ru2 2.046(3) . ?
N16 Ru1 2.055(3) . ?
N17 Ru2 2.058(4) . ?
N18 Ru2 2.257(4) . ?
N21 N22 1.350(5) . ?
N23 N24 1.403(5) . ?
N25 N26 1.356(5) . ?
O1 H1A 0.8500 . ?
O1 H1B 0.8500 . ?
O2 H2A 0.8499 . ?
O2 H2B 0.8500 . ?
Ru1 Ru2 2.3043(6) . ?
